data_4025476
loop_
_publ_author_name
'Saurav J. Sarma'
'Paul B. Jones'

_publ_section_title
;
 Photochemistry of 1,n-Dibenzyloxy-9,10-anthraquinones
;
_journal_name_full 'Journal of Organic Chemistry'
_journal_page_first 3806
_journal_page_last 3813
_journal_paper_doi 10.1021/jo100650u
_journal_volume 75
_journal_year 2010
_chemical_formula_moiety 'C21 H12 O3'
_chemical_formula_sum 'C21 H12 O3'
_chemical_formula_weight 312.31
_chemical_name_systematic
; 
 ? 
;
_space_group_IT_number 2
_symmetry_cell_setting triclinic
_symmetry_space_group_name_Hall '-P 1'
_symmetry_space_group_name_H-M 'P -1'
_atom_sites_solution_hydrogens geom
_atom_sites_solution_primary direct
_atom_sites_solution_secondary difmap
_audit_creation_method SHELXTL
_cell_angle_alpha 70.908(2)
_cell_angle_beta 79.266(2)
_cell_angle_gamma 84.473(2)
_cell_formula_units_Z 2
_cell_length_a 7.2356(9)
_cell_length_b 8.6888(10)
_cell_length_c 12.3053(15)
_cell_measurement_reflns_used 2776
_cell_measurement_temperature 193(2)
_cell_measurement_theta_max 30.016
_cell_measurement_theta_min 4.121
_cell_volume 717.75(15)
_computing_cell_refinement 'Bruker SMART'
_computing_data_collection 'Bruker SMART'
_computing_data_reduction 'Bruker SAINT'
_computing_molecular_graphics 'Bruker SHELXTL'
_computing_publication_material 'Bruker SHELXTL'
_computing_structure_refinement 'Bruker SHELXTL'
_computing_structure_solution 'Bruker SHELXTL'
_diffrn_ambient_temperature 193(2)
_diffrn_measured_fraction_theta_full 0.983
_diffrn_measured_fraction_theta_max 0.983
_diffrn_measurement_device_type 'Bruker APEX CCD area detector'
_diffrn_measurement_method 'phi and omega scans'
_diffrn_radiation_monochromator graphite
_diffrn_radiation_source 'fine-focus sealed tube'
_diffrn_radiation_type MoK\a
_diffrn_radiation_wavelength 0.71073
_diffrn_reflns_av_R_equivalents 0.0181
_diffrn_reflns_av_sigmaI/netI 0.0264
_diffrn_reflns_limit_h_max 9
_diffrn_reflns_limit_h_min -9
_diffrn_reflns_limit_k_max 11
_diffrn_reflns_limit_k_min -11
_diffrn_reflns_limit_l_max 15
_diffrn_reflns_limit_l_min -15
_diffrn_reflns_number 6739
_diffrn_reflns_theta_full 27.50
_diffrn_reflns_theta_max 27.50
_diffrn_reflns_theta_min 4.12
_exptl_absorpt_coefficient_mu 0.097
_exptl_absorpt_correction_T_max 0.8622
_exptl_absorpt_correction_T_min 0.7958
_exptl_absorpt_correction_type multi-scan
_exptl_absorpt_process_details
;
 Data were corrected for absorption effects using the 
 multi-scan technique (SADABS).  The estimated 
 minimum and maximum transmission:  0.7958  0.8622
;
_exptl_crystal_colour pale-yellow
_exptl_crystal_density_diffrn 1.445
_exptl_crystal_density_method 'not measured'
_exptl_crystal_description block
_exptl_crystal_F_000 324
_exptl_crystal_size_max 0.38
_exptl_crystal_size_mid 0.16
_exptl_crystal_size_min 0.05
_refine_diff_density_max 0.390
_refine_diff_density_min -0.185
_refine_diff_density_rms 0.056
_refine_ls_extinction_method none
_refine_ls_goodness_of_fit_ref 1.024
_refine_ls_hydrogen_treatment constr
_refine_ls_matrix_type full
_refine_ls_number_parameters 217
_refine_ls_number_reflns 3241
_refine_ls_number_restraints 0
_refine_ls_restrained_S_all 1.024
_refine_ls_R_factor_all 0.0581
_refine_ls_R_factor_gt 0.0503
_refine_ls_shift/su_max 0.000
_refine_ls_shift/su_mean 0.000
_refine_ls_structure_factor_coef Fsqd
_refine_ls_weighting_details 'calc w=1/[\s^2^(Fo^2^)+(0.0767P)^2^+0.2167P] where P=(Fo^2^+2Fc^2^)/3'
_refine_ls_weighting_scheme calc
_refine_ls_wR_factor_gt 0.1297
_refine_ls_wR_factor_ref 0.1356
_reflns_number_gt 2783
_reflns_number_total 3241
_reflns_threshold_expression >2sigma(I)
_cod_data_source_file jo100650u_si_002.cif
_cod_data_source_block a68p_21
_cod_depositor_comments
;
The following automatic conversions were performed:

'_symmetry_cell_setting' value 'Triclinic' changed to 'triclinic'
according to the built-in table from CIF Core dictionary named
'cif_core.dic' version 2.4.1 from 2010-06-29.

Automatic conversion script
Id: cif_fix_values 1646 2011-03-28 12:23:43Z adriana 
;
_cod_database_code 4025476

loop_
_symmetry_equiv_pos_as_xyz
'x, y, z'
'-x, -y, -z'

loop_
_atom_site_label
_atom_site_type_symbol
_atom_site_fract_x
_atom_site_fract_y
_atom_site_fract_z
_atom_site_U_iso_or_equiv
_atom_site_adp_type
_atom_site_occupancy
_atom_site_symmetry_multiplicity
_atom_site_calc_flag
_atom_site_refinement_flags
_atom_site_disorder_assembly
_atom_site_disorder_group
O1 O 0.33145(16) 0.80807(12) 0.26186(9) 0.0327(3) Uani 1 1 d . . .
O2 O 0.14655(18) 0.26420(14) 0.61604(9) 0.0404(3) Uani 1 1 d . . .
O3 O 0.57849(15) 0.66399(14) 0.08642(9) 0.0367(3) Uani 1 1 d . . .
C1 C 0.30614(18) 0.68090(16) 0.34219(11) 0.0235(3) Uani 1 1 d . . .
C2 C 0.28503(18) 0.52553(16) 0.32019(11) 0.0225(3) Uani 1 1 d . . .
C3 C 0.31893(19) 0.51861(17) 0.20579(12) 0.0244(3) Uani 1 1 d . . .
C4 C 0.2884(2) 0.37462(18) 0.18644(13) 0.0308(3) Uani 1 1 d . . .
H4 H 0.3104 0.3696 0.1091 0.037 Uiso 1 1 calc R . .
C5 C 0.2262(2) 0.23856(18) 0.27852(14) 0.0322(3) Uani 1 1 d . . .
H5 H 0.2043 0.1416 0.2638 0.039 Uiso 1 1 calc R . .
C6 C 0.1958(2) 0.24341(17) 0.39176(13) 0.0280(3) Uani 1 1 d . . .
H6 H 0.1535 0.1500 0.4548 0.034 Uiso 1 1 calc R . .
C7 C 0.22751(18) 0.38595(16) 0.41283(12) 0.0231(3) Uani 1 1 d . . .
C8 C 0.20182(19) 0.38432(17) 0.53633(12) 0.0256(3) Uani 1 1 d . . .
C9 C 0.24650(18) 0.53391(17) 0.55814(12) 0.0244(3) Uani 1 1 d . . .
C10 C 0.2368(2) 0.53269(19) 0.67294(13) 0.0302(3) Uani 1 1 d . . .
H10 H 0.2074 0.4356 0.7359 0.036 Uiso 1 1 calc R . .
C11 C 0.2701(2) 0.6734(2) 0.69466(13) 0.0344(4) Uani 1 1 d . . .
H11 H 0.2630 0.6728 0.7727 0.041 Uiso 1 1 calc R . .
C12 C 0.3136(2) 0.8146(2) 0.60322(14) 0.0353(4) Uani 1 1 d . . .
H12 H 0.3341 0.9112 0.6188 0.042 Uiso 1 1 calc R . .
C13 C 0.3275(2) 0.81655(18) 0.48862(13) 0.0307(3) Uani 1 1 d . . .
H13 H 0.3601 0.9134 0.4262 0.037 Uiso 1 1 calc R . .
C14 C 0.29342(19) 0.67605(17) 0.46551(12) 0.0243(3) Uani 1 1 d . . .
C15 C 0.4084(2) 0.65452(17) 0.10235(12) 0.0260(3) Uani 1 1 d . . .
C16 C 0.29039(19) 0.76031(17) 0.01829(12) 0.0249(3) Uani 1 1 d . . .
C17 C 0.1013(2) 0.73136(18) 0.02719(12) 0.0283(3) Uani 1 1 d . . .
H17 H 0.0445 0.6425 0.0889 0.034 Uiso 1 1 calc R . .
C18 C -0.0045(2) 0.83192(18) -0.05379(13) 0.0300(3) Uani 1 1 d . . .
H18 H -0.1331 0.8114 -0.0479 0.036 Uiso 1 1 calc R . .
C19 C 0.0778(2) 0.96208(18) -0.14307(13) 0.0302(3) Uani 1 1 d . . .
H19 H 0.0052 1.0310 -0.1983 0.036 Uiso 1 1 calc R . .
C20 C 0.2661(2) 0.99232(18) -0.15223(13) 0.0297(3) Uani 1 1 d . . .
H20 H 0.3219 1.0819 -0.2136 0.036 Uiso 1 1 calc R . .
C21 C 0.3720(2) 0.89256(17) -0.07237(12) 0.0273(3) Uani 1 1 d . . .
H21 H 0.5007 0.9136 -0.0789 0.033 Uiso 1 1 calc R . .

loop_
_atom_site_aniso_label
_atom_site_aniso_U_11
_atom_site_aniso_U_22
_atom_site_aniso_U_33
_atom_site_aniso_U_23
_atom_site_aniso_U_13
_atom_site_aniso_U_12
O1 0.0447(6) 0.0257(5) 0.0241(5) -0.0018(4) -0.0040(4) -0.0086(4)
O2 0.0589(8) 0.0325(6) 0.0231(5) 0.0007(5) -0.0032(5) -0.0106(5)
O3 0.0282(6) 0.0499(7) 0.0256(5) -0.0025(5) -0.0036(4) -0.0052(5)
C1 0.0227(6) 0.0245(7) 0.0212(7) -0.0045(5) -0.0024(5) -0.0022(5)
C2 0.0213(6) 0.0247(7) 0.0203(6) -0.0052(5) -0.0040(5) 0.0001(5)
C3 0.0247(6) 0.0271(7) 0.0201(6) -0.0056(5) -0.0038(5) -0.0009(5)
C4 0.0358(8) 0.0339(8) 0.0245(7) -0.0114(6) -0.0060(6) -0.0008(6)
C5 0.0392(8) 0.0263(7) 0.0345(8) -0.0123(6) -0.0089(6) -0.0021(6)
C6 0.0308(7) 0.0230(7) 0.0272(7) -0.0033(5) -0.0055(6) -0.0016(5)
C7 0.0220(6) 0.0233(7) 0.0215(6) -0.0040(5) -0.0046(5) 0.0015(5)
C8 0.0257(7) 0.0262(7) 0.0202(7) -0.0022(5) -0.0031(5) 0.0007(5)
C9 0.0216(6) 0.0283(7) 0.0216(7) -0.0065(5) -0.0039(5) 0.0036(5)
C10 0.0281(7) 0.0381(8) 0.0215(7) -0.0070(6) -0.0042(5) 0.0045(6)
C11 0.0337(8) 0.0476(9) 0.0266(7) -0.0185(7) -0.0086(6) 0.0069(7)
C12 0.0365(8) 0.0395(9) 0.0377(9) -0.0222(7) -0.0085(7) 0.0019(6)
C13 0.0334(8) 0.0286(7) 0.0305(8) -0.0101(6) -0.0058(6) -0.0004(6)
C14 0.0223(6) 0.0272(7) 0.0232(7) -0.0083(5) -0.0042(5) 0.0021(5)
C15 0.0295(7) 0.0303(7) 0.0183(6) -0.0084(5) -0.0014(5) -0.0034(5)
C16 0.0291(7) 0.0264(7) 0.0194(6) -0.0081(5) -0.0024(5) -0.0021(5)
C17 0.0304(7) 0.0297(7) 0.0224(7) -0.0053(5) -0.0006(5) -0.0074(6)
C18 0.0283(7) 0.0355(8) 0.0282(7) -0.0114(6) -0.0057(6) -0.0042(6)
C19 0.0367(8) 0.0285(7) 0.0264(7) -0.0082(6) -0.0098(6) 0.0016(6)
C20 0.0367(8) 0.0259(7) 0.0239(7) -0.0044(6) -0.0028(6) -0.0059(6)
C21 0.0291(7) 0.0284(7) 0.0237(7) -0.0079(6) -0.0011(5) -0.0062(6)

loop_
_atom_type_symbol
_atom_type_description
_atom_type_scat_dispersion_real
_atom_type_scat_dispersion_imag
_atom_type_scat_source
C C 0.0033 0.0016 'International Tables Vol C Tables 4.2.6.8 and 6.1.1.4'
H H 0.0000 0.0000 'International Tables Vol C Tables 4.2.6.8 and 6.1.1.4'
O O 0.0106 0.0060 'International Tables Vol C Tables 4.2.6.8 and 6.1.1.4'

loop_
_geom_angle_atom_site_label_1
_geom_angle_atom_site_label_2
_geom_angle_atom_site_label_3
_geom_angle
_geom_angle_site_symmetry_1
_geom_angle_site_symmetry_3
_geom_angle_publ_flag
O1 C1 C2 120.99(12) . . ?
O1 C1 C14 121.25(12) . . ?
C2 C1 C14 117.75(12) . . ?
C7 C2 C3 119.36(12) . . ?
C7 C2 C1 120.49(12) . . ?
C3 C2 C1 120.14(12) . . ?
C4 C3 C2 119.28(13) . . ?
C4 C3 C15 117.34(12) . . ?
C2 C3 C15 123.02(12) . . ?
C5 C4 C3 120.87(13) . . ?
C5 C4 H4 119.6 . . ?
C3 C4 H4 119.6 . . ?
C6 C5 C4 120.22(13) . . ?
C6 C5 H5 119.9 . . ?
C4 C5 H5 119.9 . . ?
C5 C6 C7 119.69(13) . . ?
C5 C6 H6 120.2 . . ?
C7 C6 H6 120.2 . . ?
C6 C7 C2 120.53(13) . . ?
C6 C7 C8 118.19(12) . . ?
C2 C7 C8 121.27(12) . . ?
O2 C8 C9 121.41(13) . . ?
O2 C8 C7 120.82(13) . . ?
C9 C8 C7 117.77(12) . . ?
C10 C9 C14 119.99(13) . . ?
C10 C9 C8 119.24(13) . . ?
C14 C9 C8 120.75(12) . . ?
C11 C10 C9 119.83(14) . . ?
C11 C10 H10 120.1 . . ?
C9 C10 H10 120.1 . . ?
C12 C11 C10 120.22(14) . . ?
C12 C11 H11 119.9 . . ?
C10 C11 H11 119.9 . . ?
C11 C12 C13 120.51(14) . . ?
C11 C12 H12 119.7 . . ?
C13 C12 H12 119.7 . . ?
C12 C13 C14 119.87(14) . . ?
C12 C13 H13 120.1 . . ?
C14 C13 H13 120.1 . . ?
C13 C14 C9 119.57(13) . . ?
C13 C14 C1 119.17(13) . . ?
C9 C14 C1 121.25(12) . . ?
O3 C15 C16 122.27(13) . . ?
O3 C15 C3 117.96(13) . . ?
C16 C15 C3 119.49(12) . . ?
C17 C16 C21 119.35(13) . . ?
C17 C16 C15 121.77(13) . . ?
C21 C16 C15 118.88(12) . . ?
C18 C17 C16 120.21(13) . . ?
C18 C17 H17 119.9 . . ?
C16 C17 H17 119.9 . . ?
C19 C18 C17 119.93(13) . . ?
C19 C18 H18 120.0 . . ?
C17 C18 H18 120.0 . . ?
C18 C19 C20 120.23(14) . . ?
C18 C19 H19 119.9 . . ?
C20 C19 H19 119.9 . . ?
C21 C20 C19 120.13(13) . . ?
C21 C20 H20 119.9 . . ?
C19 C20 H20 119.9 . . ?
C20 C21 C16 120.15(13) . . ?
C20 C21 H21 119.9 . . ?
C16 C21 H21 119.9 . . ?

loop_
_geom_bond_atom_site_label_1
_geom_bond_atom_site_label_2
_geom_bond_distance
_geom_bond_site_symmetry_2
_geom_bond_publ_flag
O1 C1 1.2201(16) . ?
O2 C8 1.2149(17) . ?
O3 C15 1.2162(17) . ?
C1 C2 1.4878(19) . ?
C1 C14 1.4899(18) . ?
C2 C7 1.3999(18) . ?
C2 C3 1.4032(18) . ?
C3 C4 1.392(2) . ?
C3 C15 1.5135(18) . ?
C4 C5 1.386(2) . ?
C4 H4 0.9500 . ?
C5 C6 1.384(2) . ?
C5 H5 0.9500 . ?
C6 C7 1.3932(19) . ?
C6 H6 0.9500 . ?
C7 C8 1.4918(19) . ?
C8 C9 1.486(2) . ?
C9 C10 1.3979(19) . ?
C9 C14 1.3984(19) . ?
C10 C11 1.385(2) . ?
C10 H10 0.9500 . ?
C11 C12 1.382(2) . ?
C11 H11 0.9500 . ?
C12 C13 1.390(2) . ?
C12 H12 0.9500 . ?
C13 C14 1.394(2) . ?
C13 H13 0.9500 . ?
C15 C16 1.483(2) . ?
C16 C17 1.393(2) . ?
C16 C21 1.4002(19) . ?
C17 C18 1.388(2) . ?
C17 H17 0.9500 . ?
C18 C19 1.383(2) . ?
C18 H18 0.9500 . ?
C19 C20 1.389(2) . ?
C19 H19 0.9500 . ?
C20 C21 1.378(2) . ?
C20 H20 0.9500 . ?
C21 H21 0.9500 . ?

loop_
_geom_torsion_atom_site_label_1
_geom_torsion_atom_site_label_2
_geom_torsion_atom_site_label_3
_geom_torsion_atom_site_label_4
_geom_torsion
_geom_torsion_site_symmetry_1
_geom_torsion_site_symmetry_2
_geom_torsion_site_symmetry_3
_geom_torsion_site_symmetry_4
_geom_torsion_publ_flag
O1 C1 C2 C7 -170.12(13) . . . . ?
C14 C1 C2 C7 9.29(19) . . . . ?
O1 C1 C2 C3 8.5(2) . . . . ?
C14 C1 C2 C3 -172.05(12) . . . . ?
C7 C2 C3 C4 2.2(2) . . . . ?
C1 C2 C3 C4 -176.46(12) . . . . ?
C7 C2 C3 C15 -170.73(12) . . . . ?
C1 C2 C3 C15 10.6(2) . . . . ?
C2 C3 C4 C5 -0.4(2) . . . . ?
C15 C3 C4 C5 172.97(13) . . . . ?
C3 C4 C5 C6 -0.8(2) . . . . ?
C4 C5 C6 C7 0.2(2) . . . . ?
C5 C6 C7 C2 1.7(2) . . . . ?
C5 C6 C7 C8 -177.22(13) . . . . ?
C3 C2 C7 C6 -2.9(2) . . . . ?
C1 C2 C7 C6 175.77(12) . . . . ?
C3 C2 C7 C8 176.00(12) . . . . ?
C1 C2 C7 C8 -5.3(2) . . . . ?
C6 C7 C8 O2 -3.3(2) . . . . ?
C2 C7 C8 O2 177.82(13) . . . . ?
C6 C7 C8 C9 176.59(12) . . . . ?
C2 C7 C8 C9 -2.33(19) . . . . ?
O2 C8 C9 C10 4.3(2) . . . . ?
C7 C8 C9 C10 -175.52(12) . . . . ?
O2 C8 C9 C14 -174.13(13) . . . . ?
C7 C8 C9 C14 6.03(19) . . . . ?
C14 C9 C10 C11 1.3(2) . . . . ?
C8 C9 C10 C11 -177.19(13) . . . . ?
C9 C10 C11 C12 -0.3(2) . . . . ?
C10 C11 C12 C13 -1.1(2) . . . . ?
C11 C12 C13 C14 1.4(2) . . . . ?
C12 C13 C14 C9 -0.4(2) . . . . ?
C12 C13 C14 C1 179.10(13) . . . . ?
C10 C9 C14 C13 -1.0(2) . . . . ?
C8 C9 C14 C13 177.48(12) . . . . ?
C10 C9 C14 C1 179.60(12) . . . . ?
C8 C9 C14 C1 -2.0(2) . . . . ?
O1 C1 C14 C13 -5.7(2) . . . . ?
C2 C1 C14 C13 174.92(12) . . . . ?
O1 C1 C14 C9 173.77(13) . . . . ?
C2 C1 C14 C9 -5.63(19) . . . . ?
C4 C3 C15 O3 -93.74(16) . . . . ?
C2 C3 C15 O3 79.34(18) . . . . ?
C4 C3 C15 C16 80.35(17) . . . . ?
C2 C3 C15 C16 -106.58(15) . . . . ?
O3 C15 C16 C17 169.31(14) . . . . ?
C3 C15 C16 C17 -4.5(2) . . . . ?
O3 C15 C16 C21 -10.6(2) . . . . ?
C3 C15 C16 C21 175.57(12) . . . . ?
C21 C16 C17 C18 0.6(2) . . . . ?
C15 C16 C17 C18 -179.32(13) . . . . ?
C16 C17 C18 C19 -0.5(2) . . . . ?
C17 C18 C19 C20 0.2(2) . . . . ?
C18 C19 C20 C21 0.1(2) . . . . ?
C19 C20 C21 C16 0.0(2) . . . . ?
C17 C16 C21 C20 -0.3(2) . . . . ?
C15 C16 C21 C20 179.57(13) . . . . ?

loop_
_cod_related_entry_id
_cod_related_entry_database
_cod_related_entry_code
1 ChemSpider 30659215
